data_4000663
loop_
_publ_author_name
'Lebedev, O. I.'
'Millange, F.'
'Serre, C.'
'Van Tendeloo, G.'
'F\'erey, G.'

_publ_section_title
;
First direct imaging of giant pores of the Metal-Organic Framework MIL-101
;
_journal_name_full 'Chemistry of Materials'
_journal_paper_doi 10.1021/cm051870o
_journal_year 2005
_chemical_formula_sum 'C H Cr O'
_space_group_IT_number 227
_symmetry_cell_setting cubic
_symmetry_space_group_name_Hall '-F 4vw 2vw 3'
_symmetry_space_group_name_H-M 'F d -3 m :2'
_cell_angle_alpha 90.0
_cell_angle_beta 90.0
_cell_angle_gamma 90.0
_cell_length_a 88.86899
_cell_length_b 88.86899
_cell_length_c 88.86899
_cell_volume 701860.313
_pd_proc_ls_prof_R_factor 8.3638
_pd_proc_ls_prof_wR_factor 11.4305
_refine_ls_R_I_factor 5.6408
_cod_depositor_comments
;
The following automatic conversions were performed:
'_symmetry_cell_setting' value 'Cubic' changed to 'cubic' according to
'/home/saulius/struct/CIF-dictionaries/cif_core.dic' dictionary named
'cif_core.dic' version 2.4.1 from 2010-06-29.

Automatic conversion script
Id: cif_fix_enum 1527 2010-12-29 10:47:43Z saulius 
;
_cod_original_sg_symbol_H-M 'F D -3 M'
_cod_original_formula_sum 'Cr C O H'
_cod_database_code 4000663

loop_
_symmetry_equiv_pos_as_xyz
x,y,z
x,-y+1/4,-z+1/4
-x+1/4,y,-z+1/4
-x+1/4,-y+1/4,z
y,z,x
-y+1/4,-z+1/4,x
y,-z+1/4,-x+1/4
-y+1/4,z,-x+1/4
z,x,y
-z+1/4,x,-y+1/4
-z+1/4,-x+1/4,y
z,-x+1/4,-y+1/4
y,x,z
-y+1/4,x,-z+1/4
y,-x+1/4,-z+1/4
-y+1/4,-x+1/4,z
z,y,x
-z+1/4,-y+1/4,x
-z+1/4,y,-x+1/4
z,-y+1/4,-x+1/4
x,z,y
x,-z+1/4,-y+1/4
-x+1/4,-z+1/4,y
-x+1/4,z,-y+1/4
-x,-y,-z
-x,y+3/4,z+3/4
x+3/4,-y,z+3/4
x+3/4,y+3/4,-z
-y,-z,-x
y+3/4,z+3/4,-x
-y,z+3/4,x+3/4
y+3/4,-z,x+3/4
-z,-x,-y
z+3/4,-x,y+3/4
z+3/4,x+3/4,-y
-z,x+3/4,y+3/4
-y,-x,-z
y+3/4,-x,z+3/4
-y,x+3/4,z+3/4
y+3/4,x+3/4,-z
-z,-y,-x
z+3/4,y+3/4,-x
z+3/4,-y,x+3/4
-z,y+3/4,x+3/4
-x,-z,-y
-x,z+3/4,y+3/4
x+3/4,z+3/4,-y
x+3/4,-z,y+3/4
x+1/2,y+1/2,z
x+1/2,-y+3/4,-z+1/4
-x+3/4,y+1/2,-z+1/4
-x+3/4,-y+3/4,z
y+1/2,z+1/2,x
-y+3/4,-z+3/4,x
y+1/2,-z+3/4,-x+1/4
-y+3/4,z+1/2,-x+1/4
z+1/2,x+1/2,y
-z+3/4,x+1/2,-y+1/4
-z+3/4,-x+3/4,y
z+1/2,-x+3/4,-y+1/4
y+1/2,x+1/2,z
-y+3/4,x+1/2,-z+1/4
y+1/2,-x+3/4,-z+1/4
-y+3/4,-x+3/4,z
z+1/2,y+1/2,x
-z+3/4,-y+3/4,x
-z+3/4,y+1/2,-x+1/4
z+1/2,-y+3/4,-x+1/4
x+1/2,z+1/2,y
x+1/2,-z+3/4,-y+1/4
-x+3/4,-z+3/4,y
-x+3/4,z+1/2,-y+1/4
-x+1/2,-y+1/2,-z
-x+1/2,y+1/4,z+3/4
x+1/4,-y+1/2,z+3/4
x+1/4,y+1/4,-z
-y+1/2,-z+1/2,-x
y+1/4,z+1/4,-x
-y+1/2,z+1/4,x+3/4
y+1/4,-z+1/2,x+3/4
-z+1/2,-x+1/2,-y
z+1/4,-x+1/2,y+3/4
z+1/4,x+1/4,-y
-z+1/2,x+1/4,y+3/4
-y+1/2,-x+1/2,-z
y+1/4,-x+1/2,z+3/4
-y+1/2,x+1/4,z+3/4
y+1/4,x+1/4,-z
-z+1/2,-y+1/2,-x
z+1/4,y+1/4,-x
z+1/4,-y+1/2,x+3/4
-z+1/2,y+1/4,x+3/4
-x+1/2,-z+1/2,-y
-x+1/2,z+1/4,y+3/4
x+1/4,z+1/4,-y
x+1/4,-z+1/2,y+3/4
x+1/2,y,z+1/2
x+1/2,-y+1/4,-z+3/4
-x+3/4,y,-z+3/4
-x+3/4,-y+1/4,z+1/2
y+1/2,z,x+1/2
-y+3/4,-z+1/4,x+1/2
y+1/2,-z+1/4,-x+3/4
-y+3/4,z,-x+3/4
z+1/2,x,y+1/2
-z+3/4,x,-y+3/4
-z+3/4,-x+1/4,y+1/2
z+1/2,-x+1/4,-y+3/4
y+1/2,x,z+1/2
-y+3/4,x,-z+3/4
y+1/2,-x+1/4,-z+3/4
-y+3/4,-x+1/4,z+1/2
z+1/2,y,x+1/2
-z+3/4,-y+1/4,x+1/2
-z+3/4,y,-x+3/4
z+1/2,-y+1/4,-x+3/4
x+1/2,z,y+1/2
x+1/2,-z+1/4,-y+3/4
-x+3/4,-z+1/4,y+1/2
-x+3/4,z,-y+3/4
-x+1/2,-y,-z+1/2
-x+1/2,y+3/4,z+1/4
x+1/4,-y,z+1/4
x+1/4,y+3/4,-z+1/2
-y+1/2,-z,-x+1/2
y+1/4,z+3/4,-x+1/2
-y+1/2,z+3/4,x+1/4
y+1/4,-z,x+1/4
-z+1/2,-x,-y+1/2
z+1/4,-x,y+1/4
z+1/4,x+3/4,-y+1/2
-z+1/2,x+3/4,y+1/4
-y+1/2,-x,-z+1/2
y+1/4,-x,z+1/4
-y+1/2,x+3/4,z+1/4
y+1/4,x+3/4,-z+1/2
-z+1/2,-y,-x+1/2
z+1/4,y+3/4,-x+1/2
z+1/4,-y,x+1/4
-z+1/2,y+3/4,x+1/4
-x+1/2,-z,-y+1/2
-x+1/2,z+3/4,y+1/4
x+1/4,z+3/4,-y+1/2
x+1/4,-z,y+1/4
x,y+1/2,z+1/2
x,-y+3/4,-z+3/4
-x+1/4,y+1/2,-z+3/4
-x+1/4,-y+3/4,z+1/2
y,z+1/2,x+1/2
-y+1/4,-z+3/4,x+1/2
y,-z+3/4,-x+3/4
-y+1/4,z+1/2,-x+3/4
z,x+1/2,y+1/2
-z+1/4,x+1/2,-y+3/4
-z+1/4,-x+3/4,y+1/2
z,-x+3/4,-y+3/4
y,x+1/2,z+1/2
-y+1/4,x+1/2,-z+3/4
y,-x+3/4,-z+3/4
-y+1/4,-x+3/4,z+1/2
z,y+1/2,x+1/2
-z+1/4,-y+3/4,x+1/2
-z+1/4,y+1/2,-x+3/4
z,-y+3/4,-x+3/4
x,z+1/2,y+1/2
x,-z+3/4,-y+3/4
-x+1/4,-z+3/4,y+1/2
-x+1/4,z+1/2,-y+3/4
-x,-y+1/2,-z+1/2
-x,y+1/4,z+1/4
x+3/4,-y+1/2,z+1/4
x+3/4,y+1/4,-z+1/2
-y,-z+1/2,-x+1/2
y+3/4,z+1/4,-x+1/2
-y,z+1/4,x+1/4
y+3/4,-z+1/2,x+1/4
-z,-x+1/2,-y+1/2
z+3/4,-x+1/2,y+1/4
z+3/4,x+1/4,-y+1/2
-z,x+1/4,y+1/4
-y,-x+1/2,-z+1/2
y+3/4,-x+1/2,z+1/4
-y,x+1/4,z+1/4
y+3/4,x+1/4,-z+1/2
-z,-y+1/2,-x+1/2
z+3/4,y+1/4,-x+1/2
z+3/4,-y+1/2,x+1/4
-z,y+1/4,x+1/4
-x,-z+1/2,-y+1/2
-x,z+1/4,y+1/4
x+3/4,z+1/4,-y+1/2
x+3/4,-z+1/2,y+1/4

loop_
_atom_site_label
_atom_site_fract_x
_atom_site_fract_y
_atom_site_fract_z
_atom_site_U_iso_or_equiv
_atom_site_occupancy
_atom_site_adp_type
_atom_site_type_symbol
Cr1 0.09473 -0.07201 0.51291 0.00000 1.00000 Uiso Cr
Cr2 -0.07092 -0.09773 0.82092 0.00000 1.00000 Uiso Cr
Cr3 0.14205 0.35795 0.50000 0.00000 1.00000 Uiso Cr
Cr4 0.12500 0.35421 0.62500 0.00000 1.00000 Uiso Cr
Cr5 0.13618 0.36129 -0.11129 0.00000 1.00000 Uiso Cr
Cr6 0.21632 0.21632 0.29932 0.00000 1.00000 Uiso Cr
Cr7 0.32280 0.29246 0.70846 0.00000 1.00000 Uiso Cr
O1 0.07916 0.07916 0.17085 0.00000 1.00002 Uiso O
O2 0.20004 0.20004 0.29603 0.00000 1.00000 Uiso O
O3 0.12500 -0.12367 0.12500 0.00000 1.00000 Uiso O
O4 0.15812 0.34189 0.50000 0.00000 1.00000 Uiso O
O5 0.85869 -0.09018 -0.06964 0.00000 1.00000 Uiso O
O6 0.32390 0.30587 0.72646 0.00000 1.00000 Uiso O
O7 0.33886 0.32263 0.80070 0.00000 1.00000 Uiso O
O8 0.22122 0.27416 0.82068 0.00000 1.00000 Uiso O
O9 0.21763 0.27195 0.79523 0.00000 1.00000 Uiso O
O10 0.07701 -0.07439 0.48044 0.00000 1.00000 Uiso O
O11 0.08776 -0.05997 0.49692 0.00000 1.00000 Uiso O
O12 0.08758 -0.02721 0.39876 0.00000 1.00000 Uiso O
O13 0.10774 -0.02253 0.38451 0.00000 1.00000 Uiso O
O14 0.10125 -0.10189 0.37552 0.00000 1.00000 Uiso O
O15 0.12292 -0.09307 0.36631 0.00000 1.00000 Uiso O
O16 0.69362 -0.05911 -0.07805 0.00000 1.00000 Uiso O
O17 0.64839 -0.10378 -0.12056 0.00000 1.00000 Uiso O
O18 0.18523 -0.02376 0.45379 0.00000 1.00000 Uiso O
O19 0.18927 -0.03088 0.43055 0.00000 1.00000 Uiso O
O20 0.11692 0.00664 0.42722 0.00000 1.00000 Uiso O
O21 0.12647 -0.00338 0.40475 0.00000 1.00000 Uiso O
O22 -0.06102 -0.11185 0.81102 0.00000 1.00000 Uiso O
O23 0.34415 0.28873 0.71087 0.00000 1.00000 Uiso O
O24 0.26893 0.20642 0.76893 0.00000 1.00000 Uiso O
O25 0.15369 0.35171 -0.10171 0.00000 1.00000 Uiso O
O26 0.12500 0.33237 0.62500 0.00000 1.00000 Uiso O
O27 0.12523 0.37477 0.50000 0.00000 1.00000 Uiso O
O28 0.09420 -0.05250 0.52526 0.00000 1.00000 Uiso O
C1 -0.12050 -0.10929 -0.06934 0.00000 1.00000 Uiso C
C2 0.14658 0.10341 0.06614 0.00000 1.00000 Uiso C
C3 0.13577 0.11423 0.06680 0.00000 1.00000 Uiso C
C4 0.33163 0.31200 0.75507 0.00000 1.00000 Uiso C
C5 0.18414 0.18414 0.26664 0.00000 1.00000 Uiso C
C6 0.17855 0.17855 0.25298 0.00000 1.00000 Uiso C
C7 0.33506 0.31530 0.77052 0.00000 1.00000 Uiso C
C8 0.17083 0.17083 0.20626 0.00000 1.00000 Uiso C
C9 0.17268 0.17268 0.22215 0.00000 1.00000 Uiso C
C10 0.23623 0.24748 0.79691 0.00000 1.00000 Uiso C
C11 0.22600 0.27033 0.80736 0.00000 1.00000 Uiso C
C12 0.23755 0.25940 0.80736 0.00000 1.00000 Uiso C
C13 0.24506 0.25632 0.82141 0.00000 1.00000 Uiso C
C14 0.07184 -0.05231 0.45923 0.00000 1.00000 Uiso C
C15 0.08022 -0.06130 0.48456 0.00000 1.00000 Uiso C
C16 0.08111 -0.05018 0.47259 0.00000 1.00000 Uiso C
C17 0.09290 -0.03933 0.47197 0.00000 1.00000 Uiso C
C18 0.09204 -0.05816 0.39347 0.00000 1.00000 Uiso C
C19 0.09671 -0.03092 0.38844 0.00000 1.00000 Uiso C
C20 0.09891 -0.04596 0.38504 0.00000 1.00000 Uiso C
C21 0.09472 -0.07310 0.38883 0.00000 1.00000 Uiso C
C22 0.11030 -0.09071 0.37309 0.00000 1.00000 Uiso C
C23 0.10769 -0.07589 0.37950 0.00000 1.00000 Uiso C
C24 0.11224 -0.04836 0.37746 0.00000 1.00000 Uiso C
C25 0.11582 -0.06350 0.37311 0.00000 1.00000 Uiso C
C26 0.69470 -0.07340 -0.07340 0.00000 1.00000 Uiso C
C27 0.68725 -0.08343 -0.08343 0.00000 1.00000 Uiso C
C28 0.65361 -0.10826 -0.10826 0.00000 1.00000 Uiso C
C29 0.66184 -0.09804 -0.09804 0.00000 1.00000 Uiso C
C30 0.67951 -0.07678 -0.09529 0.00000 1.00000 Uiso C
C31 0.66801 -0.08485 -0.10355 0.00000 1.00000 Uiso C
C32 0.15706 -0.01355 0.44571 0.00000 1.00000 Uiso C
C33 0.18130 -0.02464 0.44016 0.00000 1.00000 Uiso C
C34 0.16789 -0.01807 0.43518 0.00000 1.00000 Uiso C
C35 0.14422 -0.00617 0.44076 0.00000 1.00000 Uiso C
C36 0.12747 -0.00095 0.41918 0.00000 1.00000 Uiso C
C37 0.14175 -0.00489 0.42522 0.00000 1.00000 Uiso C
C38 0.16484 -0.01846 0.41968 0.00000 1.00000 Uiso C
C39 0.15158 -0.01171 0.41458 0.00000 1.00000 Uiso C
Ow1 0.31076 0.28784 0.78784 0.00000 1.00000 Uiso O
Ow2 0.24713 0.20958 0.74713 0.00000 1.00000 Uiso O
Ow3 0.21979 0.25383 0.85500 0.00000 1.00000 Uiso O
Ow4 0.17001 -0.04716 0.45284 0.00000 1.00000 Uiso O
Ow5 0.13030 -0.09584 0.40416 0.00000 1.00000 Uiso O
Ow6 0.02319 -0.22614 0.77386 0.00000 1.00000 Uiso O
Ow7 0.18775 0.34925 -0.09925 0.00000 1.00000 Uiso O
Ow8 -0.11440 -0.11440 -0.11440 0.00000 1.00002 Uiso O
Ow9 0.15811 0.32404 0.59189 0.00000 1.00000 Uiso O
Ow10 -0.07621 -0.07621 -0.10122 0.00000 1.00000 Uiso O
Ow11 0.20882 0.37500 -0.12500 0.00000 1.00000 Uiso O
Ow12 0.11464 -0.03449 0.51497 0.00000 1.00000 Uiso O
Ow13 0.08160 -0.07090 0.42910 0.00000 1.00000 Uiso O
Ow14 0.15920 -0.04691 0.39261 0.00000 1.00000 Uiso O
Ow15 0.13325 -0.02995 0.47005 0.00000 1.00000 Uiso O
Ow16 0.15625 -0.01948 0.38115 0.00000 1.00000 Uiso O
Ow17 0.27669 0.27669 0.77669 0.00000 0.99996 Uiso O
Ow18 -0.09712 -0.09712 -0.09712 0.00000 0.99996 Uiso O
Ow19 -0.04528 -0.12808 0.79528 0.00000 1.00000 Uiso O
Ow20 0.15922 0.35978 -0.06480 0.00000 1.00000 Uiso O
Ow21 0.18491 0.02613 0.47574 0.00000 1.00000 Uiso O
Ow22 0.11492 -0.01105 0.48895 0.00000 1.00000 Uiso O
Ow23 0.25734 0.23384 0.75734 0.00000 1.00000 Uiso O
Ow24 0.25538 0.39416 -0.04670 0.00000 1.00000 Uiso O
Ow25 0.13059 -0.04093 0.41889 0.00000 1.00000 Uiso O
Ow26 0.12293 -0.05856 0.44144 0.00000 1.00000 Uiso O
Ow27 0.15846 0.15846 0.65847 0.00000 1.00002 Uiso O
Ow28 0.35713 0.28245 0.68784 0.00000 1.00000 Uiso O
Ow29 0.13605 -0.06577 0.41093 0.00000 1.00000 Uiso O
Ow30 0.08462 0.38665 0.50000 0.00000 0.50000 Uiso O
Ow31 0.22787 0.37152 -0.05026 0.00000 1.00000 Uiso O
Ow32 0.13859 0.33373 -0.08373 0.00000 1.00000 Uiso O
Ow33 0.16049 0.06754 0.42418 0.00000 1.00000 Uiso O
Ow34 0.11466 0.06339 0.44263 0.00000 1.00000 Uiso O
